data_9006914
loop_
_publ_author_name
'Arlt, T.'
'Angel, R. J.'

_publ_section_title
;
 Displacive phase transitions in C-centred clinopyroxenes:
 spodumene, LiScSi2O6 and ZnSiO3
 Sample: P = 0 GPa
;
_journal_name_full 'Physics and Chemistry of Minerals'
_journal_page_first 719
_journal_page_last 731
_journal_paper_doi 10.1007/s002690000116
_journal_volume 27
_journal_year 2000
_chemical_formula_structural LiScSi2O6
_chemical_formula_sum 'Li O6 Sc Si2'
_space_group_IT_number 15
_symmetry_space_group_name_Hall '-C 2yc'
_symmetry_space_group_name_H-M 'C 1 2/c 1'
_cell_angle_alpha 90
_cell_angle_beta 110.376
_cell_angle_gamma 90
_cell_length_a 9.7969
_cell_length_b 8.9459
_cell_length_c 5.3581
_cell_formula_units_Z 4
_cell_volume 440.212
_database_code_amcsd 0008496
_diffrn_ambient_pressure 0
_exptl_crystal_density_diffrn 3.079
_cod_original_formula_sum 'Li Sc Si2 O6'
_cod_database_code 9006914
_amcsd_formula_title LiScSi2O6

loop_
_space_group_symop_operation_xyz
x,y,z
1/2+x,1/2+y,z
x,-y,1/2+z
1/2+x,1/2-y,1/2+z
-x,y,1/2-z
1/2-x,1/2+y,1/2-z
-x,-y,-z
1/2-x,1/2-y,-z

loop_
_atom_site_label
_atom_site_fract_x
_atom_site_fract_y
_atom_site_fract_z
_atom_site_U_iso_or_equiv
LiM2 0.00000 0.25740 0.25000 0.01950
ScM1 0.00000 0.89501 0.25000 0.00507
Si 0.29900 0.08678 0.27780 0.00507
O1 0.12090 0.08350 0.15820 0.00583
O2 0.37090 0.24860 0.34480 0.00899
O3 0.35450 0.00570 0.05790 0.01051

loop_
_cod_related_entry_id
_cod_related_entry_database
_cod_related_entry_code
1 AMCSD 0008496
